data_4341314
loop_
_publ_author_name
'Nguyen, Thuy-Ai D'
'Wright, Ashley M.'
'Page, Joshua S.'
'Wu, Guang'
'Hayton, Trevor W.'

_publ_section_title
;
 Oxidation of Alcohols and Activated Alkanes with Lewis Acid-Activated
 TEMPO.
;
_journal_issue 21
_journal_name_full 'Inorganic chemistry'
_journal_page_first 11377
_journal_page_last 11387
_journal_paper_doi 10.1021/ic5018888
_journal_volume 53
_journal_year 2014
_chemical_formula_sum 'C9 H19 Br2 Fe N O1.5'
_chemical_formula_weight 380.92
_chemical_name_systematic
; 
 ? 
;
_space_group_IT_number 56
_symmetry_cell_setting orthorhombic
_symmetry_space_group_name_Hall '-P 2ab 2ac'
_symmetry_space_group_name_H-M 'P c c n'
_atom_sites_solution_hydrogens geom
_atom_sites_solution_primary direct
_atom_sites_solution_secondary difmap
_audit_creation_method SHELXL-97
_cell_angle_alpha 90.00
_cell_angle_beta 90.00
_cell_angle_gamma 90.00
_cell_formula_units_Z 8
_cell_length_a 12.3267(9)
_cell_length_b 13.7288(10)
_cell_length_c 16.0229(13)
_cell_measurement_reflns_used 85
_cell_measurement_temperature 100(2)
_cell_measurement_theta_max 23.875
_cell_measurement_theta_min 21.175
_cell_volume 2711.6(4)
_computing_structure_refinement 'SHELXL-97 (Sheldrick, 2008)'
_computing_structure_solution 'SHELXS-97 (Sheldrick, 2008)'
_diffrn_ambient_temperature 100(2)
_diffrn_measured_fraction_theta_full 0.998
_diffrn_measured_fraction_theta_max 0.998
_diffrn_measurement_device_type 'Bruker Kappa Apex II'
_diffrn_measurement_method 'Omega scan'
_diffrn_radiation_monochromator graphite
_diffrn_radiation_source 'fine-focus sealed tube'
_diffrn_radiation_type MoK\a
_diffrn_radiation_wavelength 0.71073
_diffrn_reflns_av_R_equivalents 0.0507
_diffrn_reflns_av_sigmaI/netI 0.0377
_diffrn_reflns_limit_h_max 17
_diffrn_reflns_limit_h_min -16
_diffrn_reflns_limit_k_max 19
_diffrn_reflns_limit_k_min -19
_diffrn_reflns_limit_l_max 22
_diffrn_reflns_limit_l_min -22
_diffrn_reflns_number 17333
_diffrn_reflns_theta_full 30.61
_diffrn_reflns_theta_max 30.61
_diffrn_reflns_theta_min 2.22
_exptl_absorpt_coefficient_mu 6.985
_exptl_absorpt_correction_T_max 0.4878
_exptl_absorpt_correction_T_min 0.2741
_exptl_absorpt_correction_type multi-scan
_exptl_absorpt_process_details sadabs
_exptl_crystal_colour orange
_exptl_crystal_density_diffrn 1.866
_exptl_crystal_density_method 'not measured'
_exptl_crystal_description block
_exptl_crystal_F_000 1504
_exptl_crystal_size_max 0.25
_exptl_crystal_size_mid 0.15
_exptl_crystal_size_min 0.12
_refine_diff_density_max 0.815
_refine_diff_density_min -0.643
_refine_diff_density_rms 0.119
_refine_ls_extinction_method none
_refine_ls_goodness_of_fit_ref 1.022
_refine_ls_hydrogen_treatment mixed
_refine_ls_matrix_type full
_refine_ls_number_parameters 140
_refine_ls_number_reflns 4170
_refine_ls_number_restraints 0
_refine_ls_restrained_S_all 1.022
_refine_ls_R_factor_all 0.0551
_refine_ls_R_factor_gt 0.0315
_refine_ls_shift/su_max 0.001
_refine_ls_shift/su_mean 0.000
_refine_ls_structure_factor_coef Fsqd
_refine_ls_weighting_details 'calc w=1/[\s^2^(Fo^2^)+(0.0378P)^2^+0.0000P] where P=(Fo^2^+2Fc^2^)/3'
_refine_ls_weighting_scheme calc
_refine_ls_wR_factor_gt 0.0663
_refine_ls_wR_factor_ref 0.0734
_reflns_number_gt 3119
_reflns_number_total 4170
_reflns_threshold_expression >2sigma(I)
_cod_data_source_file ic5018888_si_002.cif
_cod_data_source_block complex_24
_cod_depositor_comments 'Adding full bibliography for 4341313--4341314.cif.'
_cod_original_sg_symbol_H-M Pccn
_cod_original_formula_sum 'C9 H19 Br2 Fe N O1.50'
_cod_database_code 4341314

loop_
_symmetry_equiv_pos_as_xyz
'x, y, z'
'x+1/2, -y, -z+1/2'
'-x, y+1/2, -z+1/2'
'-x+1/2, -y+1/2, z'
'-x, -y, -z'
'-x-1/2, y, z-1/2'
'x, -y-1/2, z-1/2'
'x-1/2, y-1/2, -z'

loop_
_atom_site_label
_atom_site_type_symbol
_atom_site_fract_x
_atom_site_fract_y
_atom_site_fract_z
_atom_site_U_iso_or_equiv
_atom_site_adp_type
_atom_site_occupancy
_atom_site_symmetry_multiplicity
_atom_site_calc_flag
_atom_site_refinement_flags
Br1 Br 0.51036(2) 0.21333(2) 0.882621(17) 0.02438(8) Uani 1 1 d .
Br2 Br 0.41979(2) 0.293443(18) 1.104681(16) 0.01824(7) Uani 1 1 d .
C1 C 0.2830(2) 0.48250(17) 0.79821(16) 0.0148(5) Uani 1 1 d .
C2 C 0.1751(2) 0.5238(2) 0.76676(18) 0.0220(6) Uani 1 1 d .
H2 H 0.1844 0.5453 0.7082 0.026 Uiso 1 1 calc R
H1 H 0.1201 0.4714 0.7673 0.026 Uiso 1 1 calc R
C3 C 0.1336(2) 0.6083(2) 0.81763(19) 0.0263(6) Uani 1 1 d .
H3 H 0.0644 0.6322 0.7938 0.032 Uiso 1 1 calc R
H4 H 0.1868 0.6624 0.8162 0.032 Uiso 1 1 calc R
C4 C 0.1159(2) 0.5752(2) 0.90760(18) 0.0217(6) Uani 1 1 d .
H12 H 0.0610 0.5226 0.9082 0.026 Uiso 1 1 calc R
H5 H 0.0866 0.6305 0.9403 0.026 Uiso 1 1 calc R
C5 C 0.2198(2) 0.53819(17) 0.95001(17) 0.0157(5) Uani 1 1 d .
C6 C 0.3008(2) 0.61800(19) 0.9685(2) 0.0245(6) Uani 1 1 d .
H8 H 0.3698 0.5889 0.9859 0.037 Uiso 1 1 calc R
H7 H 0.2728 0.6595 1.0134 0.037 Uiso 1 1 calc R
H6 H 0.3122 0.6574 0.9183 0.037 Uiso 1 1 calc R
C7 C 0.1902(2) 0.4850(2) 1.02950(18) 0.0221(6) Uani 1 1 d .
H10 H 0.1448 0.4285 1.0160 0.033 Uiso 1 1 calc R
H11 H 0.1500 0.5290 1.0665 0.033 Uiso 1 1 calc R
H9 H 0.2564 0.4630 1.0576 0.033 Uiso 1 1 calc R
C8 C 0.3781(2) 0.5495(2) 0.78341(19) 0.0232(6) Uani 1 1 d .
H13 H 0.4401 0.5276 0.8167 0.035 Uiso 1 1 calc R
H14 H 0.3584 0.6160 0.7998 0.035 Uiso 1 1 calc R
H15 H 0.3975 0.5485 0.7241 0.035 Uiso 1 1 calc R
C9 C 0.3038(2) 0.38348(19) 0.75811(18) 0.0214(5) Uani 1 1 d .
H16 H 0.2460 0.3382 0.7741 0.032 Uiso 1 1 calc R
H17 H 0.3738 0.3581 0.7773 0.032 Uiso 1 1 calc R
H18 H 0.3050 0.3905 0.6973 0.032 Uiso 1 1 calc R
Fe1 Fe 0.38022(3) 0.29776(2) 0.96246(2) 0.01150(8) Uani 1 1 d .
H19 H 0.213(4) 0.406(3) 0.890(3) 0.059(13) Uiso 1 1 d .
N1 N 0.26969(17) 0.46123(15) 0.89188(14) 0.0150(4) Uani 1 1 d .
O1 O 0.2500 0.2500 0.94022(17) 0.0181(5) Uani 1 2 d S
O2 O 0.36738(13) 0.42785(12) 0.92541(11) 0.0131(3) Uani 1 1 d .

loop_
_atom_site_aniso_label
_atom_site_aniso_U_11
_atom_site_aniso_U_22
_atom_site_aniso_U_33
_atom_site_aniso_U_23
_atom_site_aniso_U_13
_atom_site_aniso_U_12
Br1 0.02544(14) 0.02798(14) 0.01972(14) -0.00220(11) 0.00364(11) 0.01436(11)
Br2 0.01846(12) 0.02242(12) 0.01384(12) 0.00063(10) -0.00142(9) 0.00223(10)
C1 0.0168(12) 0.0158(11) 0.0120(12) 0.0010(9) 0.0003(10) 0.0008(9)
C2 0.0206(14) 0.0244(13) 0.0208(14) 0.0041(11) -0.0032(11) 0.0062(10)
C3 0.0271(15) 0.0273(14) 0.0244(15) 0.0049(12) -0.0001(12) 0.0136(12)
C4 0.0182(12) 0.0251(13) 0.0216(14) 0.0014(11) 0.0032(11) 0.0084(10)
C5 0.0160(12) 0.0150(11) 0.0163(13) -0.0008(9) 0.0033(10) 0.0038(9)
C6 0.0265(15) 0.0164(11) 0.0307(16) -0.0049(11) 0.0015(12) -0.0002(11)
C7 0.0261(14) 0.0215(12) 0.0187(13) 0.0003(11) 0.0069(11) 0.0051(11)
C8 0.0232(14) 0.0228(13) 0.0236(14) 0.0026(11) 0.0059(12) -0.0043(11)
C9 0.0277(14) 0.0204(12) 0.0163(13) -0.0025(11) -0.0006(11) 0.0032(10)
Fe1 0.00981(15) 0.01159(15) 0.01311(16) -0.00002(13) 0.00004(13) 0.00059(13)
N1 0.0127(10) 0.0184(10) 0.0138(10) 0.0008(8) 0.0003(8) 0.0052(8)
O1 0.0122(11) 0.0227(12) 0.0195(14) 0.000 0.000 -0.0043(10)
O2 0.0078(8) 0.0148(8) 0.0166(9) 0.0010(7) -0.0020(7) 0.0016(6)

loop_
_atom_type_symbol
_atom_type_description
_atom_type_scat_dispersion_real
_atom_type_scat_dispersion_imag
_atom_type_scat_source
C C 0.0033 0.0016 'International Tables Vol C Tables 4.2.6.8 and 6.1.1.4'
H H 0.0000 0.0000 'International Tables Vol C Tables 4.2.6.8 and 6.1.1.4'
N N 0.0061 0.0033 'International Tables Vol C Tables 4.2.6.8 and 6.1.1.4'
O O 0.0106 0.0060 'International Tables Vol C Tables 4.2.6.8 and 6.1.1.4'
Fe Fe 0.3463 0.8444 'International Tables Vol C Tables 4.2.6.8 and 6.1.1.4'
Br Br -0.2901 2.4595 'International Tables Vol C Tables 4.2.6.8 and 6.1.1.4'

loop_
_geom_angle_atom_site_label_1
_geom_angle_atom_site_label_2
_geom_angle_atom_site_label_3
_geom_angle
_geom_angle_site_symmetry_3
C8 C1 C9 110.3(2) .
C8 C1 C2 113.4(2) .
C9 C1 C2 109.8(2) .
C8 C1 N1 110.6(2) .
C9 C1 N1 105.06(19) .
C2 C1 N1 107.4(2) .
C3 C2 C1 113.7(2) .
C3 C2 H2 108.8 .
C1 C2 H2 108.8 .
C3 C2 H1 108.8 .
C1 C2 H1 108.8 .
H2 C2 H1 107.7 .
C2 C3 C4 109.3(2) .
C2 C3 H3 109.8 .
C4 C3 H3 109.8 .
C2 C3 H4 109.8 .
C4 C3 H4 109.8 .
H3 C3 H4 108.3 .
C3 C4 C5 113.4(2) .
C3 C4 H12 108.9 .
C5 C4 H12 108.9 .
C3 C4 H5 108.9 .
C5 C4 H5 108.9 .
H12 C4 H5 107.7 .
C6 C5 C7 110.1(2) .
C6 C5 C4 113.4(2) .
C7 C5 C4 109.3(2) .
C6 C5 N1 110.7(2) .
C7 C5 N1 105.96(19) .
C4 C5 N1 107.0(2) .
C5 C6 H8 109.5 .
C5 C6 H7 109.5 .
H8 C6 H7 109.5 .
C5 C6 H6 109.5 .
H8 C6 H6 109.5 .
H7 C6 H6 109.5 .
C5 C7 H10 109.5 .
C5 C7 H11 109.5 .
H10 C7 H11 109.5 .
C5 C7 H9 109.5 .
H10 C7 H9 109.5 .
H11 C7 H9 109.5 .
C1 C8 H13 109.5 .
C1 C8 H14 109.5 .
H13 C8 H14 109.5 .
C1 C8 H15 109.5 .
H13 C8 H15 109.5 .
H14 C8 H15 109.5 .
C1 C9 H16 109.5 .
C1 C9 H17 109.5 .
H16 C9 H17 109.5 .
C1 C9 H18 109.5 .
H16 C9 H18 109.5 .
H17 C9 H18 109.5 .
O1 Fe1 O2 102.18(6) .
O1 Fe1 Br2 112.15(9) .
O2 Fe1 Br2 110.41(6) .
O1 Fe1 Br1 109.02(6) .
O2 Fe1 Br1 110.58(5) .
Br2 Fe1 Br1 112.070(17) .
O2 N1 C5 109.74(19) .
O2 N1 C1 110.24(18) .
C5 N1 C1 120.24(19) .
O2 N1 H19 111(2) .
C5 N1 H19 105(2) .
C1 N1 H19 100(2) .
Fe1 O1 Fe1 156.78(18) 4
N1 O2 Fe1 120.24(14) .

loop_
_geom_bond_atom_site_label_1
_geom_bond_atom_site_label_2
_geom_bond_distance
_geom_bond_site_symmetry_2
Br1 Fe1 2.3565(4) .
Br2 Fe1 2.3312(5) .
C1 C8 1.509(4) .
C1 C9 1.525(3) .
C1 C2 1.531(4) .
C1 N1 1.538(3) .
C2 C3 1.507(4) .
C2 H2 0.9900 .
C2 H1 0.9900 .
C3 C4 1.527(4) .
C3 H3 0.9900 .
C3 H4 0.9900 .
C4 C5 1.536(4) .
C4 H12 0.9900 .
C4 H5 0.9900 .
C5 C6 1.512(4) .
C5 C7 1.513(4) .
C5 N1 1.537(3) .
C6 H8 0.9800 .
C6 H7 0.9800 .
C6 H6 0.9800 .
C7 H10 0.9800 .
C7 H11 0.9800 .
C7 H9 0.9800 .
C8 H13 0.9800 .
C8 H14 0.9800 .
C8 H15 0.9800 .
C9 H16 0.9800 .
C9 H17 0.9800 .
C9 H18 0.9800 .
Fe1 O1 1.7702(7) .
Fe1 O2 1.8888(17) .
N1 O2 1.396(3) .
N1 H19 1.02(4) .
O1 Fe1 1.7702(7) 4

loop_
_geom_torsion_atom_site_label_1
_geom_torsion_atom_site_label_2
_geom_torsion_atom_site_label_3
_geom_torsion_atom_site_label_4
_geom_torsion
_geom_torsion_site_symmetry_4
C8 C1 C2 C3 -70.5(3) .
C9 C1 C2 C3 165.7(2) .
N1 C1 C2 C3 52.0(3) .
C1 C2 C3 C4 -60.2(3) .
C2 C3 C4 C5 60.3(3) .
C3 C4 C5 C6 70.4(3) .
C3 C4 C5 C7 -166.3(2) .
C3 C4 C5 N1 -51.9(3) .
C6 C5 N1 O2 53.3(3) .
C7 C5 N1 O2 -66.1(2) .
C4 C5 N1 O2 177.32(19) .
C6 C5 N1 C1 -76.1(3) .
C7 C5 N1 C1 164.5(2) .
C4 C5 N1 C1 47.9(3) .
C8 C1 N1 O2 -52.8(3) .
C9 C1 N1 O2 66.2(2) .
C2 C1 N1 O2 -176.97(19) .
C8 C1 N1 C5 76.4(3) .
C9 C1 N1 C5 -164.6(2) .
C2 C1 N1 C5 -47.8(3) .
O2 Fe1 O1 Fe1 -111.87(6) 4
Br2 Fe1 O1 Fe1 6.365(13) 4
Br1 Fe1 O1 Fe1 131.08(3) 4
C5 N1 O2 Fe1 113.41(18) .
C1 N1 O2 Fe1 -111.96(18) .
O1 Fe1 O2 N1 0.73(19) .
Br2 Fe1 O2 N1 -118.74(15) .
Br1 Fe1 O2 N1 116.65(15) .
